data_4513715
loop_
_publ_author_name
'Martins, In\^es C. B.'
'Sardo, Mariana'
'Santos, S\'ergio M.'
'Fernandes, Auguste'
'Antunes, Alexandra'
'Andr\'e, V\^ania'
'Mafra, Lu\'is'
'Duarte, M. Teresa'

_publ_section_title
;
 Packing Interactions and Physicochemical Properties of Novel
 Multicomponent Crystal Forms of the Anti-Inflammatory Azelaic Acid
 Studied by X-ray and Solid-State NMR
;
_journal_issue 1
_journal_name_full 'Crystal Growth &amp; Design'
_journal_page_first 154
_journal_paper_doi 10.1021/acs.cgd.5b01057
_journal_volume 16
_journal_year 2016
_chemical_formula_moiety C9H15O4,0.5(C6H14N2)
_chemical_formula_sum 'C12 H22 N O4'
_chemical_formula_weight 244.31
_chemical_name_systematic
;
 ?
;
_space_group_IT_number 62
_symmetry_cell_setting orthorhombic
_symmetry_space_group_name_Hall '-P 2ac 2n'
_symmetry_space_group_name_H-M 'P n m a'
_atom_sites_solution_hydrogens geom
_atom_sites_solution_primary direct
_atom_sites_solution_secondary difmap
_audit_creation_method SHELXL-97
_cell_angle_alpha 90.00
_cell_angle_beta 90.00
_cell_angle_gamma 90.00
_cell_formula_units_Z 8
_cell_length_a 10.3635(18)
_cell_length_b 7.6322(18)
_cell_length_c 33.649(6)
_cell_measurement_temperature 150
_cell_measurement_theta_max 25.4
_cell_measurement_theta_min 1.2
_cell_volume 2661.5(9)
_computing_cell_refinement 'BRUKER SMART (Bruker, 2005)'
_computing_data_collection 'BRUKER SMART (Bruker, 2005)'
_computing_data_reduction 'BRUKER SAINT (Bruker, 2005)'
_computing_molecular_graphics 'ORTEP 3.2 (Farrugia, 1997) and Mercury 3.0'
_computing_structure_refinement 'SHELXL-97 (Sheldrick, 2008)'
_computing_structure_solution 'SIR 97 (Altomare et al, 1999)'
_diffrn_ambient_temperature 150
_diffrn_measured_fraction_theta_full 0.992
_diffrn_measured_fraction_theta_max 0.992
_diffrn_measurement_device_type 'CCD area detector'
_diffrn_measurement_method 'phi and omega scans'
_diffrn_radiation_monochromator graphite
_diffrn_radiation_source 'fine-focus sealed tube'
_diffrn_radiation_type MoK\a
_diffrn_radiation_wavelength 0.71073
_diffrn_reflns_av_R_equivalents 0.1082
_diffrn_reflns_av_sigmaI/netI 0.1110
_diffrn_reflns_limit_h_max 11
_diffrn_reflns_limit_h_min -12
_diffrn_reflns_limit_k_max 6
_diffrn_reflns_limit_k_min -9
_diffrn_reflns_limit_l_max 40
_diffrn_reflns_limit_l_min -40
_diffrn_reflns_number 9577
_diffrn_reflns_theta_full 25.38
_diffrn_reflns_theta_max 25.38
_diffrn_reflns_theta_min 1.21
_exptl_absorpt_coefficient_mu 0.091
_exptl_absorpt_correction_T_max 0.995
_exptl_absorpt_correction_T_min 0.995
_exptl_absorpt_correction_type multi-scan
_exptl_absorpt_process_details 'SADABS (Bruker,2005)'
_exptl_crystal_colour Colorless
_exptl_crystal_density_diffrn 1.219
_exptl_crystal_density_meas ?
_exptl_crystal_density_method 'not measured'
_exptl_crystal_description Plates
_exptl_crystal_F_000 1064
_exptl_crystal_size_max 0.33
_exptl_crystal_size_mid 0.05
_exptl_crystal_size_min 0.05
_refine_diff_density_max 0.701
_refine_diff_density_min -0.453
_refine_diff_density_rms 0.238
_refine_ls_extinction_coef 0.009(2)
_refine_ls_extinction_expression Fc^*^=kFc[1+0.001xFc^2^\l^3^/sin(2\q)]^-1/4^
_refine_ls_extinction_method SHELXL
_refine_ls_goodness_of_fit_ref 0.893
_refine_ls_hydrogen_treatment mixed
_refine_ls_matrix_type full
_refine_ls_number_parameters 212
_refine_ls_number_reflns 2629
_refine_ls_number_restraints 1
_refine_ls_restrained_S_all 0.893
_refine_ls_R_factor_all 0.2392
_refine_ls_R_factor_gt 0.0946
_refine_ls_shift/su_max 0.000
_refine_ls_shift/su_mean 0.000
_refine_ls_structure_factor_coef Fsqd
_refine_ls_weighting_details 'calc w=1/[\s^2^(Fo^2^)+(0.1648P)^2^+0.0000P] where P=(Fo^2^+2Fc^2^)/3'
_refine_ls_weighting_scheme calc
_refine_ls_wR_factor_gt 0.2214
_refine_ls_wR_factor_ref 0.2874
_reflns_number_gt 985
_reflns_number_total 2629
_reflns_threshold_expression >2\s(I)
_cod_data_source_file cg5b01057_si_002.cif
_cod_data_source_block AA:DABCO
_cod_depositor_comments
;
The following automatic conversions were performed:

'_symmetry_cell_setting' value 'Orthorhombic' changed to
'orthorhombic' according to
/usr/data/users/saulius/crontab/automatic-downloads/rss-feeds/ACS/lib/dictionaries/cif_core.dic
dictionary named 'cif_core.dic' version 2.4.2 from 2011-04-26.

'_exptl_crystal_density_meas' value 'not measured' was changed to '?'
- the value is perceived as not measured.

Automatic conversion script
Id: cif_fix_values 4268 2015-11-12 08:31:59Z antanas 

 Adding full bibliography for 4513714--4513718.cif.
;
_cod_original_sg_symbol_H-M Pnma
_cod_database_code 4513715

loop_
_symmetry_equiv_pos_as_xyz
'x, y, z'
'x+1/2, -y+1/2, -z+1/2'
'-x, y+1/2, -z'
'-x+1/2, -y, z+1/2'
'-x, -y, -z'
'-x-1/2, y-1/2, z-1/2'
'x, -y-1/2, z'
'x-1/2, y, -z-1/2'

loop_
_atom_site_label
_atom_site_type_symbol
_atom_site_fract_x
_atom_site_fract_y
_atom_site_fract_z
_atom_site_U_iso_or_equiv
_atom_site_adp_type
_atom_site_occupancy
_atom_site_symmetry_multiplicity
_atom_site_calc_flag
_atom_site_refinement_flags
C1 C 0.2703(6) 0.2500 0.55784(18) 0.0388(19) Uani 1 2 d S
C2 C 0.3203(6) 0.2500 0.59970(16) 0.0396(18) Uani 1 2 d S
H2A H 0.3751 0.1478 0.6028 0.047 Uiso 0.50 1 calc PR
H2B H 0.3751 0.3522 0.6028 0.047 Uiso 0.50 1 calc PR
C3 C 0.2254(6) 0.2500 0.63320(17) 0.045(2) Uani 1 2 d S
H3A H 0.1707 0.1474 0.6309 0.054 Uiso 0.50 1 calc PR
H3B H 0.1707 0.3526 0.6309 0.054 Uiso 0.50 1 calc PR
C4 C 0.2875(6) 0.2500 0.67368(17) 0.047(2) Uani 1 2 d S
H4A H 0.3427 0.1477 0.6755 0.056 Uiso 0.50 1 calc PR
H4B H 0.3427 0.3523 0.6755 0.056 Uiso 0.50 1 calc PR
C5 C 0.2015(7) 0.2500 0.70859(18) 0.065(3) Uani 1 2 d S
H5A H 0.1463 0.1475 0.7072 0.078 Uiso 0.50 1 calc PR
H5B H 0.1463 0.3525 0.7072 0.078 Uiso 0.50 1 calc PR
C6 C 0.2697(7) 0.2500 0.74817(18) 0.055(2) Uani 1 2 d S
H6A H 0.3252 0.1477 0.7491 0.066 Uiso 0.50 1 calc PR
H6B H 0.3252 0.3523 0.7491 0.066 Uiso 0.50 1 calc PR
C7 C 0.1893(7) 0.2500 0.78417(19) 0.072(3) Uani 1 2 d S
H7A H 0.1340 0.1476 0.7834 0.086 Uiso 0.50 1 calc PR
H7B H 0.1340 0.3524 0.7834 0.086 Uiso 0.50 1 calc PR
C8 C 0.2600(7) 0.2500 0.82277(19) 0.063(2) Uani 1 2 d S
H8A H 0.3156 0.1478 0.8231 0.075 Uiso 0.50 1 calc PR
H8B H 0.3156 0.3522 0.8231 0.075 Uiso 0.50 1 calc PR
C9 C 0.1859(7) 0.2500 0.85938(19) 0.058(2) Uani 1 2 d S
C10 C 0.1598(6) 0.2500 0.98879(18) 0.0389(17) Uani 1 2 d S
C11 C 0.0838(5) 0.2500 1.02651(17) 0.043(2) Uani 1 2 d S
H11A H 0.0284 0.1476 1.0265 0.051 Uiso 0.50 1 calc PR
H11B H 0.0284 0.3524 1.0265 0.051 Uiso 0.50 1 calc PR
C12 C 0.1603(5) 0.2500 1.06508(16) 0.0393(18) Uani 1 2 d S
H12A H 0.2152 0.1471 1.0660 0.047 Uiso 0.50 1 calc PR
H12B H 0.2152 0.3529 1.0660 0.047 Uiso 0.50 1 calc PR
C13 C 0.0716(6) 0.2500 1.10030(16) 0.0393(18) Uani 1 2 d S
H13A H 0.0164 0.1476 1.0985 0.047 Uiso 0.50 1 calc PR
H13B H 0.0164 0.3524 1.0985 0.047 Uiso 0.50 1 calc PR
C14 C 0.1367(6) 0.2500 1.14140(16) 0.0433(19) Uani 1 2 d S
H14A H 0.1914 0.1474 1.1435 0.052 Uiso 0.50 1 calc PR
H14B H 0.1914 0.3526 1.1435 0.052 Uiso 0.50 1 calc PR
C15 C 0.0437(7) 0.2500 1.17491(17) 0.063(2) Uani 1 2 d S
H15A H -0.0111 0.1475 1.1725 0.075 Uiso 0.50 1 calc PR
H15B H -0.0111 0.3525 1.1725 0.075 Uiso 0.50 1 calc PR
C16 C 0.1045(7) 0.2500 1.21589(18) 0.055(2) Uani 1 2 d S
H16A H 0.1590 0.1473 1.2185 0.066 Uiso 0.50 1 calc PR
H16B H 0.1590 0.3527 1.2185 0.066 Uiso 0.50 1 calc PR
C17 C 0.0077(9) 0.2500 1.2486(2) 0.102(4) Uani 1 2 d S
H17A H -0.0468 0.3523 1.2454 0.122 Uiso 0.50 1 calc PR
H17B H -0.0468 0.1477 1.2454 0.122 Uiso 0.50 1 calc PR
C18 C 0.0578(9) 0.2500 1.2897(2) 0.087(4) Uani 1 2 d S
C19 C 0.2165(5) 0.2500 1.39713(18) 0.047(2) Uani 1 2 d S
H19A H 0.2536 0.3529 1.3847 0.056 Uiso 0.50 1 calc PR
H19B H 0.2536 0.1471 1.3847 0.056 Uiso 0.50 1 calc PR
C20 C 0.2485(6) 0.2500 1.4410(2) 0.068(3) Uani 1 2 d S
H20A H 0.2988 0.1469 1.4477 0.081 Uiso 0.50 1 calc PR
H20B H 0.2988 0.3531 1.4477 0.081 Uiso 0.50 1 calc PR
C21 C 0.0197(5) 0.0954(8) 1.40933(15) 0.0661(18) Uani 1 1 d .
H21A H 0.0549 -0.0096 1.3972 0.079 Uiso 1 1 calc R
H21B H -0.0726 0.0969 1.4046 0.079 Uiso 1 1 calc R
C22 C 0.0457(5) 0.0929(9) 1.45341(15) 0.0661(19) Uani 1 1 d .
H22A H -0.0351 0.0944 1.4679 0.079 Uiso 1 1 calc R
H22B H 0.0922 -0.0129 1.4605 0.079 Uiso 1 1 calc R
N1 N 0.0787(5) 0.2500 1.39137(14) 0.0478(18) Uani 1 2 d S
H1 H 0.0616 0.2500 1.3648 0.057 Uiso 1 2 calc SR
N2 N 0.1240(5) 0.2500 1.46389(16) 0.063(2) Uani 1 2 d S
H2 H 0.131(8) 0.2500 1.489(3) 0.12(4) Uiso 1 2 d S
O1 O 0.3543(4) 0.2500 0.52969(12) 0.0610(18) Uani 1 2 d S
H1O H 0.440(7) 0.2500 0.536(2) 0.07(3) Uiso 1 2 d S
O2 O 0.1555(4) 0.2500 0.54949(12) 0.0590(16) Uani 1 2 d S
O3 O 0.2333(6) 0.2500 0.89174(17) 0.136(4) Uani 1 2 d S
O4 O 0.0984(7) 0.3733(12) 0.8613(2) 0.082(3) Uani 0.50 1 d P
O5 O 0.0922(5) 0.2500 0.95668(13) 0.0655(18) Uani 1 2 d SD
H5O H 0.115(9) 0.2500 0.9306(10) 0.16(5) Uiso 1 2 d SD
O6 O 0.2790(4) 0.2500 0.98845(13) 0.0616(17) Uani 1 2 d S
O7 O 0.1729(9) 0.2500 1.2964(2) 0.170(4) Uani 1 2 d S
O8 O -0.0098(7) 0.2500 1.31668(18) 0.206(6) Uani 1 2 d S

loop_
_atom_site_aniso_label
_atom_site_aniso_U_11
_atom_site_aniso_U_22
_atom_site_aniso_U_33
_atom_site_aniso_U_23
_atom_site_aniso_U_13
_atom_site_aniso_U_12
C1 0.035(4) 0.056(6) 0.026(3) 0.000 -0.006(3) 0.000
C2 0.041(4) 0.052(5) 0.026(3) 0.000 -0.007(3) 0.000
C3 0.047(4) 0.065(6) 0.022(3) 0.000 -0.004(3) 0.000
C4 0.061(5) 0.052(6) 0.027(3) 0.000 -0.001(3) 0.000
C5 0.066(5) 0.105(8) 0.024(4) 0.000 0.008(3) 0.000
C6 0.071(5) 0.071(7) 0.023(4) 0.000 0.005(3) 0.000
C7 0.074(5) 0.116(8) 0.026(4) 0.000 0.005(4) 0.000
C8 0.064(5) 0.091(8) 0.033(4) 0.000 0.007(3) 0.000
C9 0.048(5) 0.105(8) 0.022(4) 0.000 0.007(3) 0.000
C10 0.045(4) 0.045(5) 0.027(3) 0.000 0.001(3) 0.000
C11 0.029(3) 0.074(6) 0.025(3) 0.000 0.001(3) 0.000
C12 0.031(3) 0.056(5) 0.031(3) 0.000 0.002(3) 0.000
C13 0.040(4) 0.056(5) 0.022(3) 0.000 -0.003(3) 0.000
C14 0.047(4) 0.056(6) 0.027(3) 0.000 -0.003(3) 0.000
C15 0.071(5) 0.097(8) 0.020(4) 0.000 -0.001(3) 0.000
C16 0.077(5) 0.057(6) 0.030(4) 0.000 -0.009(4) 0.000
C17 0.101(7) 0.181(13) 0.023(4) 0.000 -0.007(4) 0.000
C18 0.058(5) 0.178(12) 0.023(4) 0.000 -0.006(4) 0.000
C19 0.026(4) 0.079(6) 0.034(4) 0.000 -0.001(3) 0.000
C20 0.024(3) 0.130(9) 0.048(5) 0.000 0.000(3) 0.000
C21 0.059(3) 0.077(5) 0.063(4) -0.026(4) 0.006(3) -0.007(3)
C22 0.056(3) 0.076(5) 0.066(4) 0.032(4) 0.008(3) 0.003(3)
N1 0.047(3) 0.083(6) 0.014(3) 0.000 0.001(2) 0.000
N2 0.036(3) 0.131(8) 0.020(3) 0.000 -0.007(3) 0.000
O1 0.037(3) 0.126(6) 0.019(2) 0.000 0.003(2) 0.000
O2 0.044(3) 0.107(5) 0.026(2) 0.000 -0.003(2) 0.000
O3 0.089(5) 0.287(11) 0.031(3) 0.000 0.009(3) 0.000
O4 0.083(5) 0.123(8) 0.041(4) 0.017(4) 0.027(4) 0.053(5)
O5 0.047(3) 0.131(6) 0.019(2) 0.000 0.002(2) 0.000
O6 0.035(3) 0.113(5) 0.036(3) 0.000 0.008(2) 0.000
O7 0.144(7) 0.319(14) 0.047(4) 0.000 -0.003(5) 0.000
O8 0.087(5) 0.50(2) 0.029(4) 0.000 -0.004(4) 0.000

loop_
_atom_type_symbol
_atom_type_description
_atom_type_scat_dispersion_real
_atom_type_scat_dispersion_imag
_atom_type_scat_source
C C 0.0033 0.0016 'International Tables Vol C Tables 4.2.6.8 and 6.1.1.4'
H H 0.0000 0.0000 'International Tables Vol C Tables 4.2.6.8 and 6.1.1.4'
N N 0.0061 0.0033 'International Tables Vol C Tables 4.2.6.8 and 6.1.1.4'
O O 0.0106 0.0060 'International Tables Vol C Tables 4.2.6.8 and 6.1.1.4'

loop_
_geom_angle_atom_site_label_1
_geom_angle_atom_site_label_2
_geom_angle_atom_site_label_3
_geom_angle
_geom_angle_site_symmetry_1
_geom_angle_site_symmetry_3
O2 C1 O1 119.3(6) . .
O2 C1 C2 123.5(6) . .
O1 C1 C2 117.2(5) . .
C3 C2 C1 118.7(5) . .
C2 C3 C4 113.6(5) . .
C5 C4 C3 117.5(6) . .
C4 C5 C6 114.8(6) . .
C7 C6 C5 117.5(6) . .
C6 C7 C8 116.1(6) . .
C9 C8 C7 118.6(6) . .
O3 C9 O4 103.9(5) . 7_565
O3 C9 O4 103.9(5) . .
O4 C9 O4 92.0(9) 7_565 .
O3 C9 C8 123.8(7) . .
O4 C9 C8 114.1(5) 7_565 .
O4 C9 C8 114.1(5) . .
O6 C10 O5 122.4(6) . .
O6 C10 C11 122.3(6) . .
O5 C10 C11 115.3(6) . .
C10 C11 C12 116.8(5) . .
C13 C12 C11 110.8(5) . .
C12 C13 C14 116.2(5) . .
C15 C14 C13 113.5(5) . .
C14 C15 C16 114.9(6) . .
C17 C16 C15 113.1(6) . .
C18 C17 C16 117.1(8) . .
O8 C18 O7 116.9(8) . .
O8 C18 C17 121.8(9) . .
O7 C18 C17 121.4(8) . .
N1 C19 C20 110.4(5) . .
N2 C20 C19 108.1(5) . .
N1 C21 C22 110.0(5) . .
N2 C22 C21 108.7(5) . .
C19 N1 C21 111.1(3) . 7_565
C19 N1 C21 111.1(3) . .
C21 N1 C21 107.9(6) 7_565 .
C22 N2 C22 107.2(5) . 7_565
C22 N2 C20 110.3(4) . .
C22 N2 C20 110.3(4) 7_565 .

loop_
_geom_bond_atom_site_label_1
_geom_bond_atom_site_label_2
_geom_bond_distance
_geom_bond_site_symmetry_2
C1 O2 1.223(7) .
C1 O1 1.286(7) .
C1 C2 1.501(8) .
C2 C3 1.496(8) .
C3 C4 1.506(8) .
C4 C5 1.475(9) .
C5 C6 1.508(9) .
C6 C7 1.470(9) .
C7 C8 1.491(9) .
C8 C9 1.452(9) .
C9 O3 1.195(8) .
C9 O4 1.309(8) 7_565
C9 O4 1.309(8) .
C10 O6 1.235(7) .
C10 O5 1.288(7) .
C10 C11 1.493(8) .
C11 C12 1.521(8) .
C12 C13 1.500(8) .
C13 C14 1.539(8) .
C14 C15 1.483(8) .
C15 C16 1.516(8) .
C16 C17 1.490(10) .
C17 C18 1.475(10) .
C18 O8 1.148(9) .
C18 O7 1.214(10) .
C19 N1 1.440(7) .
C19 C20 1.514(9) .
C20 N2 1.503(8) .
C21 N1 1.460(6) .
C21 C22 1.508(7) .
C22 N2 1.490(7) .
N1 C21 1.460(6) 7_565
N2 C22 1.490(7) 7_565
